data_1554715
loop_
_publ_author_name
'Bar\/l\'og, Maciej'
'Kulai, Ihor'
'Ji, Xiaozhou'
'Bhuvanesh, Nattamai'
'Dey, Somnath'
'Sliwinski, Eric Pierre'
'Bazzi, Hassan S.'
'Fang, Lei'
'Al-Hashimi, Mohammed'

_publ_section_title
;
 Synthesis, characterization and crystal structures of novel fluorinated
 di(thiazolyl)benzene derivatives
;
_journal_issue 6
_journal_name_full 'Organic Chemistry Frontiers'
_journal_page_first 780
_journal_paper_doi 10.1039/C9QO00044E
_journal_volume 6
_journal_year 2019
_chemical_formula_moiety 'C30 H48 N2 S2 Si2'
_chemical_formula_sum 'C30 H48 N2 S2 Si2'
_chemical_formula_weight 557.00
_space_group_crystal_system monoclinic
_space_group_IT_number 14
_space_group_name_Hall '-P 2ybc'
_space_group_name_H-M_alt 'P 1 21/c 1'
_atom_sites_solution_hydrogens geom
_atom_sites_solution_primary dual
_audit_creation_date 2016-12-20
_audit_creation_method
;
Olex2 1.2-beta
(compiled 2016.02.19 svn.r3266 for OlexSys, GUI svn.r5155)
;
_audit_update_record
;
2018-07-19 deposited with the CCDC.
2019-01-30 downloaded from the CCDC.
;
_cell_angle_alpha 90
_cell_angle_beta 105.8260(10)
_cell_angle_gamma 90
_cell_formula_units_Z 2
_cell_length_a 9.2882(2)
_cell_length_b 12.3511(3)
_cell_length_c 14.5307(4)
_cell_measurement_reflns_used 9949
_cell_measurement_temperature 100.0
_cell_measurement_theta_max 70.138
_cell_measurement_theta_min 4.777
_cell_volume 1603.77(7)
_computing_cell_refinement 'SAINT v8.37A (Bruker, 2015)'
_computing_data_reduction 'SAINT v8.37A (Bruker, 2015)'
_computing_molecular_graphics 'Olex2 (Dolomanov et al., 2009)'
_computing_publication_material 'Olex2 (Dolomanov et al., 2009)'
_computing_structure_refinement 'ShelXL (Sheldrick, 2015)'
_computing_structure_solution 'ShelXT (Sheldrick, 2015)'
_diffrn_ambient_temperature 100.0
_diffrn_measured_fraction_theta_full 0.996
_diffrn_measured_fraction_theta_max 0.995
_diffrn_measurement_device_type 'Bruker APEX-II CCD'
_diffrn_measurement_method '\f and \w scans'
_diffrn_radiation_type CuK\a
_diffrn_radiation_wavelength 1.54178
_diffrn_reflns_av_R_equivalents 0.0410
_diffrn_reflns_av_unetI/netI 0.0283
_diffrn_reflns_Laue_measured_fraction_full 0.996
_diffrn_reflns_Laue_measured_fraction_max 0.995
_diffrn_reflns_limit_h_max 11
_diffrn_reflns_limit_h_min -10
_diffrn_reflns_limit_k_max 15
_diffrn_reflns_limit_k_min -13
_diffrn_reflns_limit_l_max 17
_diffrn_reflns_limit_l_min -17
_diffrn_reflns_number 15613
_diffrn_reflns_point_group_measured_fraction_full 0.996
_diffrn_reflns_point_group_measured_fraction_max 0.995
_diffrn_reflns_theta_full 67.679
_diffrn_reflns_theta_max 70.133
_diffrn_reflns_theta_min 4.777
_diffrn_standards_number 0
_exptl_absorpt_coefficient_mu 2.364
_exptl_absorpt_correction_T_max 0.5707
_exptl_absorpt_correction_T_min 0.2419
_exptl_absorpt_correction_type multi-scan
_exptl_absorpt_process_details
;
SADABS-2016/2 (Bruker,2016/2) was used for absorption correction.
wR2(int) was 0.1229 before and 0.0558 after correction.
The Ratio of minimum to maximum transmission is 0.4239.
The \l/2 correction factor is Not present.
;
_exptl_crystal_colour colourless
_exptl_crystal_colour_primary colourless
_exptl_crystal_density_diffrn 1.153
_exptl_crystal_description block
_exptl_crystal_F_000 604
_exptl_crystal_size_max 0.695
_exptl_crystal_size_mid 0.288
_exptl_crystal_size_min 0.076
_refine_diff_density_max 0.358
_refine_diff_density_min -0.333
_refine_diff_density_rms 0.055
_refine_ls_extinction_method none
_refine_ls_goodness_of_fit_ref 1.056
_refine_ls_hydrogen_treatment constr
_refine_ls_matrix_type full
_refine_ls_number_parameters 169
_refine_ls_number_reflns 3032
_refine_ls_number_restraints 0
_refine_ls_restrained_S_all 1.056
_refine_ls_R_factor_all 0.0422
_refine_ls_R_factor_gt 0.0363
_refine_ls_shift/su_max 0.000
_refine_ls_shift/su_mean 0.000
_refine_ls_structure_factor_coef Fsqd
_refine_ls_weighting_details 'w=1/[\s^2^(Fo^2^)+(0.0445P)^2^+0.8862P] where P=(Fo^2^+2Fc^2^)/3'
_refine_ls_weighting_scheme calc
_refine_ls_wR_factor_gt 0.0877
_refine_ls_wR_factor_ref 0.0915
_reflns_Friedel_coverage 0.000
_reflns_number_gt 2676
_reflns_number_total 3032
_reflns_threshold_expression 'I > 2\s(I)'
_cod_data_source_file c9qo00044e2.cif
_cod_data_source_block xj0f
_cod_database_code 1554715
_shelx_space_group_comment
;
The symmetry employed for this shelxl refinement is uniquely defined
by the following loop, which should always be used as a source of
symmetry information in preference to the above space-group names.
They are only intended as comments.
;
_shelx_estimated_absorpt_t_max 0.841
_shelx_estimated_absorpt_t_min 0.290
_olex2_refinement_description
;
1. Fixed Uiso
 At 1.2 times of:
  All C(H) groups
 At 1.5 times of:
  All C(H,H,H) groups
2.a Ternary CH refined with riding coordinates:
 C7(H7), C10(H10), C13(H13)
2.b Aromatic/amide H refined with riding coordinates:
 C2(H2), C5(H5), C6(H6)
2.c Idealised Me refined as rotating group:
 C8(H8A,H8B,H8C), C9(H9A,H9B,H9C), C11(H11A,H11B,H11C), C12(H12A,H12B,H12C),
 C14(H14A,H14B,H14C), C15(H15A,H15B,H15C)
;
_shelx_shelxl_version_number 2014/7
_olex2_submission_special_instructions 'No special instructions were received'

loop_
_space_group_symop_operation_xyz
'x, y, z'
'-x, y+1/2, -z+1/2'
'-x, -y, -z'
'x, -y-1/2, z-1/2'

loop_
_atom_site_label
_atom_site_type_symbol
_atom_site_fract_x
_atom_site_fract_y
_atom_site_fract_z
_atom_site_U_iso_or_equiv
_atom_site_adp_type
_atom_site_occupancy
_atom_site_site_symmetry_order
_atom_site_calc_flag
_atom_site_refinement_flags_posn
S1 S 0.63833(4) 0.44990(4) 0.26938(3) 0.02067(13) Uani 1 1 d .
Si1 Si 0.29203(5) 0.41797(4) 0.16231(3) 0.01669(13) Uani 1 1 d .
N1 N 0.44291(15) 0.41847(12) 0.36110(11) 0.0208(3) Uani 1 1 d .
C1 C 0.45568(18) 0.42492(13) 0.27333(12) 0.0183(3) Uani 1 1 d .
C2 C 0.57853(18) 0.43348(14) 0.42709(12) 0.0197(3) Uani 1 1 d .
H2 H 0.5883 0.4306 0.4938 0.024 Uiso 1 1 calc R
C3 C 0.69843(18) 0.45268(13) 0.39260(12) 0.0176(3) Uani 1 1 d .
C4 C 0.85284(18) 0.47576(13) 0.44716(12) 0.0181(3) Uani 1 1 d .
C5 C 0.88107(19) 0.52422(14) 0.53760(12) 0.0205(4) Uani 1 1 d .
H5 H 0.8001 0.5411 0.5634 0.025 Uiso 1 1 calc R
C6 C 1.02582(19) 0.54756(14) 0.58931(13) 0.0203(4) Uani 1 1 d .
H6 H 1.0434 0.5800 0.6507 0.024 Uiso 1 1 calc R
C7 C 0.3680(2) 0.36564(15) 0.06291(13) 0.0257(4) Uani 1 1 d .
H7 H 0.4432 0.4203 0.0550 0.031 Uiso 1 1 calc R
C8 C 0.4519(2) 0.25723(16) 0.08211(16) 0.0339(5) Uani 1 1 d .
H8A H 0.5240 0.2591 0.1454 0.051 Uiso 1 1 calc GR
H8B H 0.5049 0.2450 0.0333 0.051 Uiso 1 1 calc GR
H8C H 0.3801 0.1985 0.0799 0.051 Uiso 1 1 calc GR
C9 C 0.2490(3) 0.3610(3) -0.03309(17) 0.0576(8) Uani 1 1 d .
H9A H 0.1706 0.3097 -0.0290 0.086 Uiso 1 1 calc GR
H9B H 0.2950 0.3374 -0.0829 0.086 Uiso 1 1 calc GR
H9C H 0.2051 0.4331 -0.0491 0.086 Uiso 1 1 calc GR
C10 C 0.14686(18) 0.33206(15) 0.19703(13) 0.0227(4) Uani 1 1 d .
H10 H 0.1421 0.3584 0.2612 0.027 Uiso 1 1 calc R
C11 C 0.1923(2) 0.21331(16) 0.20964(15) 0.0305(4) Uani 1 1 d .
H11A H 0.1863 0.1813 0.1470 0.046 Uiso 1 1 calc GR
H11B H 0.1246 0.1746 0.2395 0.046 Uiso 1 1 calc GR
H11C H 0.2951 0.2077 0.2505 0.046 Uiso 1 1 calc GR
C12 C -0.0114(2) 0.3431(2) 0.13036(18) 0.0448(6) Uani 1 1 d .
H12A H -0.0415 0.4194 0.1261 0.067 Uiso 1 1 calc GR
H12B H -0.0811 0.3006 0.1557 0.067 Uiso 1 1 calc GR
H12C H -0.0131 0.3164 0.0666 0.067 Uiso 1 1 calc GR
C13 C 0.21907(19) 0.56033(14) 0.13318(13) 0.0229(4) Uani 1 1 d .
H13 H 0.1275 0.5551 0.0779 0.028 Uiso 1 1 calc R
C14 C 0.1715(2) 0.61153(17) 0.21621(16) 0.0355(5) Uani 1 1 d .
H14A H 0.0958 0.5658 0.2325 0.053 Uiso 1 1 calc GR
H14B H 0.1294 0.6835 0.1973 0.053 Uiso 1 1 calc GR
H14C H 0.2587 0.6180 0.2719 0.053 Uiso 1 1 calc GR
C15 C 0.3300(2) 0.63461(16) 0.10222(17) 0.0350(5) Uani 1 1 d .
H15A H 0.4226 0.6400 0.1541 0.053 Uiso 1 1 calc GR
H15B H 0.2859 0.7068 0.0875 0.053 Uiso 1 1 calc GR
H15C H 0.3522 0.6045 0.0452 0.053 Uiso 1 1 calc GR

loop_
_atom_site_aniso_label
_atom_site_aniso_U_11
_atom_site_aniso_U_22
_atom_site_aniso_U_33
_atom_site_aniso_U_23
_atom_site_aniso_U_13
_atom_site_aniso_U_12
S1 0.0143(2) 0.0303(3) 0.0179(2) -0.00105(16) 0.00513(16) -0.00292(15)
Si1 0.0144(2) 0.0176(2) 0.0179(2) -0.00032(16) 0.00412(17) 0.00010(15)
N1 0.0164(7) 0.0244(8) 0.0219(8) -0.0016(6) 0.0059(6) -0.0015(5)
C1 0.0146(8) 0.0167(8) 0.0242(9) -0.0014(6) 0.0064(7) 0.0002(6)
C2 0.0189(8) 0.0220(9) 0.0181(9) -0.0005(6) 0.0052(7) -0.0008(6)
C3 0.0184(8) 0.0166(8) 0.0173(8) -0.0003(6) 0.0039(6) 0.0011(6)
C4 0.0170(8) 0.0160(8) 0.0209(9) 0.0024(6) 0.0045(6) 0.0006(6)
C5 0.0174(8) 0.0244(9) 0.0209(9) 0.0004(7) 0.0072(7) 0.0018(6)
C6 0.0196(8) 0.0221(9) 0.0191(8) -0.0025(6) 0.0054(7) 0.0008(6)
C7 0.0269(9) 0.0293(10) 0.0230(10) -0.0027(7) 0.0104(8) 0.0029(7)
C8 0.0392(11) 0.0266(11) 0.0411(12) -0.0079(9) 0.0196(9) 0.0044(8)
C9 0.0631(17) 0.079(2) 0.0243(12) -0.0133(12) 0.0019(11) 0.0277(14)
C10 0.0168(8) 0.0265(10) 0.0240(9) 0.0034(7) 0.0043(7) -0.0034(6)
C11 0.0331(10) 0.0264(10) 0.0331(11) 0.0039(8) 0.0109(8) -0.0065(7)
C12 0.0209(10) 0.0524(15) 0.0534(15) 0.0225(11) -0.0028(9) -0.0100(9)
C13 0.0208(9) 0.0197(9) 0.0279(10) 0.0026(7) 0.0060(7) 0.0030(6)
C14 0.0385(11) 0.0269(11) 0.0439(13) -0.0023(9) 0.0161(10) 0.0116(8)
C15 0.0325(11) 0.0228(10) 0.0522(13) 0.0081(9) 0.0157(9) 0.0003(8)

loop_
_atom_type_symbol
_atom_type_description
_atom_type_scat_dispersion_real
_atom_type_scat_dispersion_imag
_atom_type_scat_source
C C 0.0181 0.0091 'International Tables Vol C Tables 4.2.6.8 and 6.1.1.4'
H H 0.0000 0.0000 'International Tables Vol C Tables 4.2.6.8 and 6.1.1.4'
N N 0.0311 0.0180 'International Tables Vol C Tables 4.2.6.8 and 6.1.1.4'
S S 0.3331 0.5567 'International Tables Vol C Tables 4.2.6.8 and 6.1.1.4'
Si Si 0.2541 0.3302 'International Tables Vol C Tables 4.2.6.8 and 6.1.1.4'

loop_
_geom_angle_atom_site_label_1
_geom_angle_atom_site_label_2
_geom_angle_atom_site_label_3
_geom_angle
_geom_angle_site_symmetry_1
_geom_angle_site_symmetry_3
C3 S1 C1 90.67(8) . .
C7 Si1 C1 106.67(8) . .
C7 Si1 C10 117.09(9) . .
C7 Si1 C13 109.47(8) . .
C10 Si1 C1 105.29(8) . .
C10 Si1 C13 110.11(8) . .
C13 Si1 C1 107.71(8) . .
C1 N1 C2 111.17(14) . .
S1 C1 Si1 122.92(10) . .
N1 C1 S1 112.90(12) . .
N1 C1 Si1 124.05(12) . .
N1 C2 H2 121.5 . .
C3 C2 N1 116.99(16) . .
C3 C2 H2 121.5 . .
C2 C3 S1 108.25(13) . .
C2 C3 C4 127.83(16) . .
C4 C3 S1 123.89(13) . .
C5 C4 C3 119.70(15) . .
C6 C4 C3 121.71(16) 3_766 .
C6 C4 C5 118.59(15) 3_766 .
C4 C5 H5 119.8 . .
C6 C5 C4 120.32(16) . .
C6 C5 H5 119.8 . .
C4 C6 H6 119.5 3_766 .
C5 C6 C4 121.09(16) . 3_766
C5 C6 H6 119.5 . .
Si1 C7 H7 105.9 . .
C8 C7 Si1 115.89(13) . .
C8 C7 H7 105.9 . .
C9 C7 Si1 112.56(14) . .
C9 C7 H7 105.9 . .
C9 C7 C8 109.78(17) . .
C7 C8 H8A 109.5 . .
C7 C8 H8B 109.5 . .
C7 C8 H8C 109.5 . .
H8A C8 H8B 109.5 . .
H8A C8 H8C 109.5 . .
H8B C8 H8C 109.5 . .
C7 C9 H9A 109.5 . .
C7 C9 H9B 109.5 . .
C7 C9 H9C 109.5 . .
H9A C9 H9B 109.5 . .
H9A C9 H9C 109.5 . .
H9B C9 H9C 109.5 . .
Si1 C10 H10 106.4 . .
C11 C10 Si1 112.24(12) . .
C11 C10 H10 106.4 . .
C11 C10 C12 110.41(16) . .
C12 C10 Si1 114.42(13) . .
C12 C10 H10 106.4 . .
C10 C11 H11A 109.5 . .
C10 C11 H11B 109.5 . .
C10 C11 H11C 109.5 . .
H11A C11 H11B 109.5 . .
H11A C11 H11C 109.5 . .
H11B C11 H11C 109.5 . .
C10 C12 H12A 109.5 . .
C10 C12 H12B 109.5 . .
C10 C12 H12C 109.5 . .
H12A C12 H12B 109.5 . .
H12A C12 H12C 109.5 . .
H12B C12 H12C 109.5 . .
Si1 C13 H13 107.1 . .
C14 C13 Si1 111.76(13) . .
C14 C13 H13 107.1 . .
C14 C13 C15 110.20(16) . .
C15 C13 Si1 113.15(12) . .
C15 C13 H13 107.1 . .
C13 C14 H14A 109.5 . .
C13 C14 H14B 109.5 . .
C13 C14 H14C 109.5 . .
H14A C14 H14B 109.5 . .
H14A C14 H14C 109.5 . .
H14B C14 H14C 109.5 . .
C13 C15 H15A 109.5 . .
C13 C15 H15B 109.5 . .
C13 C15 H15C 109.5 . .
H15A C15 H15B 109.5 . .
H15A C15 H15C 109.5 . .
H15B C15 H15C 109.5 . .

loop_
_geom_bond_atom_site_label_1
_geom_bond_atom_site_label_2
_geom_bond_distance
_geom_bond_site_symmetry_2
S1 C1 1.7406(16) .
S1 C3 1.7244(17) .
Si1 C1 1.8928(17) .
Si1 C7 1.8864(18) .
Si1 C10 1.8893(17) .
Si1 C13 1.8905(18) .
N1 C1 1.315(2) .
N1 C2 1.372(2) .
C2 H2 0.9500 .
C2 C3 1.361(2) .
C3 C4 1.465(2) .
C4 C5 1.402(2) .
C4 C6 1.400(2) 3_766
C5 H5 0.9500 .
C5 C6 1.380(2) .
C6 C4 1.400(2) 3_766
C6 H6 0.9500 .
C7 H7 1.0000 .
C7 C8 1.536(3) .
C7 C9 1.526(3) .
C8 H8A 0.9800 .
C8 H8B 0.9800 .
C8 H8C 0.9800 .
C9 H9A 0.9800 .
C9 H9B 0.9800 .
C9 H9C 0.9800 .
C10 H10 1.0000 .
C10 C11 1.523(3) .
C10 C12 1.530(3) .
C11 H11A 0.9800 .
C11 H11B 0.9800 .
C11 H11C 0.9800 .
C12 H12A 0.9800 .
C12 H12B 0.9800 .
C12 H12C 0.9800 .
C13 H13 1.0000 .
C13 C14 1.530(3) .
C13 C15 1.535(2) .
C14 H14A 0.9800 .
C14 H14B 0.9800 .
C14 H14C 0.9800 .
C15 H15A 0.9800 .
C15 H15B 0.9800 .
C15 H15C 0.9800 .

loop_
_geom_torsion_atom_site_label_1
_geom_torsion_atom_site_label_2
_geom_torsion_atom_site_label_3
_geom_torsion_atom_site_label_4
_geom_torsion
_geom_torsion_site_symmetry_1
_geom_torsion_site_symmetry_4
S1 C3 C4 C5 150.93(14) . .
S1 C3 C4 C6 -27.9(2) . 3_766
N1 C2 C3 S1 -0.91(19) . .
N1 C2 C3 C4 177.19(16) . .
C1 S1 C3 C2 0.76(13) . .
C1 S1 C3 C4 -177.43(15) . .
C1 Si1 C7 C8 55.35(16) . .
C1 Si1 C7 C9 -177.14(17) . .
C1 Si1 C10 C11 -71.03(14) . .
C1 Si1 C10 C12 162.15(16) . .
C1 Si1 C13 C14 -58.22(15) . .
C1 Si1 C13 C15 66.88(16) . .
C1 N1 C2 C3 0.6(2) . .
C2 N1 C1 S1 0.09(18) . .
C2 N1 C1 Si1 -175.79(12) . .
C2 C3 C4 C5 -26.9(3) . .
C2 C3 C4 C6 154.27(18) . 3_766
C3 S1 C1 Si1 175.43(11) . .
C3 S1 C1 N1 -0.51(13) . .
C3 C4 C5 C6 -179.25(16) . .
C4 C5 C6 C4 0.4(3) . 3_766
C6 C4 C5 C6 -0.4(3) 3_766 .
C7 Si1 C1 S1 30.63(13) . .
C7 Si1 C1 N1 -153.89(14) . .
C7 Si1 C10 C11 47.25(16) . .
C7 Si1 C10 C12 -79.57(18) . .
C7 Si1 C13 C14 -173.84(13) . .
C7 Si1 C13 C15 -48.74(16) . .
C10 Si1 C1 S1 155.70(10) . .
C10 Si1 C1 N1 -28.81(16) . .
C10 Si1 C7 C8 -62.19(17) . .
C10 Si1 C7 C9 65.33(19) . .
C10 Si1 C13 C14 56.08(15) . .
C10 Si1 C13 C15 -178.82(14) . .
C13 Si1 C1 S1 -86.82(11) . .
C13 Si1 C1 N1 88.67(15) . .
C13 Si1 C7 C8 171.62(14) . .
C13 Si1 C7 C9 -60.87(19) . .
C13 Si1 C10 C11 173.13(13) . .
C13 Si1 C10 C12 46.31(18) . .
